data_4108231
loop_
_publ_author_name
'Holger Braunschweig'
'Martin Kaupp'
'Christopher J. Adams'
'Thomas Kupfer'
'Krzysztof Radacki'
'Sandra Schinzel'

_publ_contact_author_address
; Institut fuer Anorganische Chemie
Universitaet Wuerzburg
Am Hubland
97074 Wuerzburg, Germany
;
_publ_contact_author_email H.Braunschweig@mail.uni-wuerzburg.de
_publ_contact_author_fax +49-931-8884623
_publ_contact_author_name 'Prof. Dr. Holger Braunschweig'
_publ_contact_author_phone +49-931-8885260
_publ_section_title
;
 Synthesis, Reactivity, and Electronic Structure of [n]Vanadoarenophanes:
 An Experimental and Theoretical Study
;
_journal_name_full 'Journal of the American Chemical Society'
_journal_page_first 11376
_journal_page_last 11393
_journal_paper_doi 10.1021/ja802034p
_journal_volume 130
_journal_year 2008
_chemical_formula_moiety 'C28 H50 B2 N2 P2 Pt V'
_chemical_formula_sum 'C28 H50 B2 N2 P2 Pt V'
_chemical_formula_weight 744.29
_chemical_name_common
;
?
;
_chemical_name_systematic
; 
?
;
_space_group_IT_number 19
_symmetry_cell_setting orthorhombic
_symmetry_space_group_name_Hall 'P 2ac 2ab'
_symmetry_space_group_name_H-M 'P 21 21 21'
_atom_sites_solution_hydrogens geom
_atom_sites_solution_primary direct
_atom_sites_solution_secondary difmap
_audit_creation_method SHELXL-97
_cell_angle_alpha 90.00
_cell_angle_beta 90.00
_cell_angle_gamma 90.00
_cell_formula_units_Z 4
_cell_length_a 11.5345(7)
_cell_length_b 15.7328(10)
_cell_length_c 17.2495(12)
_cell_measurement_reflns_used 6170
_cell_measurement_temperature 100(2)
_cell_measurement_theta_max 26.62
_cell_measurement_theta_min 2.19
_cell_volume 3130.3(4)
_computing_cell_refinement 'Saint+ ver. 7.12A (Bruker AXS)'
_computing_data_collection 'APEX2 ver. 1.0-27 (Bruker AXS)'
_computing_data_reduction 'Saint+ ver. 7.12A (Bruker AXS)'
_computing_molecular_graphics 'XP ver. 5.1 (Bruker AXS, 1998)'
_computing_publication_material 'SHELXL-97 (Sheldrick, 1997)'
_computing_structure_refinement 'SHELXL-97 (Sheldrick, 1997)'
_computing_structure_solution 'SHELXS-97 (Sheldrick, 1990)'
_diffrn_ambient_temperature 100(2)
_diffrn_measured_fraction_theta_full 0.999
_diffrn_measured_fraction_theta_max 0.990
_diffrn_measurement_device_type 'CCD area detector'
_diffrn_measurement_method 'phi and omega scans'
_diffrn_radiation_monochromator 'multi-layer mirror'
_diffrn_radiation_source 'rotating anode'
_diffrn_radiation_type MoK\a
_diffrn_radiation_wavelength 0.71073
_diffrn_reflns_av_R_equivalents 0.0388
_diffrn_reflns_av_sigmaI/netI 0.0439
_diffrn_reflns_limit_h_max 13
_diffrn_reflns_limit_h_min -14
_diffrn_reflns_limit_k_max 19
_diffrn_reflns_limit_k_min -19
_diffrn_reflns_limit_l_max 21
_diffrn_reflns_limit_l_min -10
_diffrn_reflns_number 17629
_diffrn_reflns_theta_full 26.00
_diffrn_reflns_theta_max 26.62
_diffrn_reflns_theta_min 1.75
_exptl_absorpt_coefficient_mu 4.885
_exptl_absorpt_correction_T_max 0.8186
_exptl_absorpt_correction_T_min 0.3226
_exptl_absorpt_correction_type multi-scan
_exptl_absorpt_process_details 'Sadabs 2004/1 (Brucker Nonius 2004)'
_exptl_crystal_colour red
_exptl_crystal_density_diffrn 1.579
_exptl_crystal_description block
_exptl_crystal_F_000 1492
_exptl_crystal_size_max 0.26
_exptl_crystal_size_mid 0.20
_exptl_crystal_size_min 0.04
_refine_diff_density_max 1.623
_refine_diff_density_min -2.166
_refine_diff_density_rms 0.141
_refine_ls_abs_structure_details 'Flack H D (1983), Acta Cryst. A39, 876-881'
_refine_ls_abs_structure_Flack 0.503(5)
_refine_ls_extinction_method none
_refine_ls_goodness_of_fit_ref 1.056
_refine_ls_hydrogen_treatment constr
_refine_ls_matrix_type full
_refine_ls_number_parameters 332
_refine_ls_number_reflns 6467
_refine_ls_number_restraints 0
_refine_ls_restrained_S_all 1.056
_refine_ls_R_factor_all 0.0311
_refine_ls_R_factor_gt 0.0265
_refine_ls_shift/su_max 0.002
_refine_ls_shift/su_mean 0.000
_refine_ls_structure_factor_coef Fsqd
_refine_ls_weighting_details 'calc w=1/[\s^2^(Fo^2^)+(0.0284P)^2^+2.8477P] where P=(Fo^2^+2Fc^2^)/3'
_refine_ls_weighting_scheme calc
_refine_ls_wR_factor_gt 0.0593
_refine_ls_wR_factor_ref 0.0619
_reflns_number_gt 6116
_reflns_number_total 6467
_reflns_threshold_expression >2sigma(I)
_cod_data_source_file ja802034p-file005.cif
_cod_data_source_block Kr096
_cod_original_sg_symbol_Hall 'P 2ac 2ab '
_cod_database_code 4108231

loop_
_symmetry_equiv_pos_as_xyz
'x, y, z'
'x+1/2, -y+1/2, -z'
'-x, y+1/2, -z+1/2'
'-x+1/2, -y, z+1/2'

loop_
_atom_site_label
_atom_site_type_symbol
_atom_site_fract_x
_atom_site_fract_y
_atom_site_fract_z
_atom_site_U_iso_or_equiv
_atom_site_adp_type
_atom_site_occupancy
_atom_site_symmetry_multiplicity
_atom_site_calc_flag
_atom_site_refinement_flags
V2 V 0.25883(6) 0.17946(4) 0.41826(4) 0.01016(16) Uani 1 1 d .
C5 C 0.3691(4) 0.2806(2) 0.3715(3) 0.0107(10) Uani 1 1 d .
C6 C 0.4382(4) 0.2215(3) 0.4147(3) 0.0143(10) Uani 1 1 d .
H6A H 0.5029 0.1976 0.3911 0.017 Uiso 1 1 calc R
C7 C 0.4119(4) 0.1982(3) 0.4915(3) 0.0153(11) Uani 1 1 d .
H7A H 0.4585 0.1590 0.5173 0.018 Uiso 1 1 calc R
C8 C 0.3151(4) 0.2339(3) 0.5297(3) 0.0151(10) Uani 1 1 d .
H8A H 0.2971 0.2182 0.5803 0.018 Uiso 1 1 calc R
C9 C 0.2452(4) 0.2947(3) 0.4894(3) 0.0138(10) Uani 1 1 d .
H9A H 0.1821 0.3195 0.5142 0.017 Uiso 1 1 calc R
C10 C 0.2716(4) 0.3171(2) 0.4121(3) 0.0128(9) Uani 1 1 d .
H10A H 0.2249 0.3564 0.3866 0.015 Uiso 1 1 calc R
C11 C 0.2001(4) 0.1421(2) 0.3018(3) 0.0099(10) Uani 1 1 d .
C12 C 0.2756(4) 0.0780(2) 0.3330(3) 0.0132(9) Uani 1 1 d .
H12A H 0.3391 0.0601 0.3040 0.016 Uiso 1 1 calc R
C13 C 0.2554(5) 0.0410(3) 0.4073(3) 0.0157(12) Uani 1 1 d .
H13A H 0.3062 0.0002 0.4265 0.019 Uiso 1 1 calc R
C14 C 0.1583(4) 0.0662(3) 0.4517(3) 0.0158(11) Uani 1 1 d .
H14A H 0.1448 0.0422 0.5001 0.019 Uiso 1 1 calc R
C15 C 0.0825(4) 0.1280(3) 0.4218(3) 0.0152(11) Uani 1 1 d .
H15A H 0.0183 0.1446 0.4507 0.018 Uiso 1 1 calc R
C16 C 0.1025(4) 0.1654(3) 0.3483(3) 0.0127(9) Uani 1 1 d .
H16A H 0.0508 0.2060 0.3299 0.015 Uiso 1 1 calc R
N2 N 0.2527(3) 0.1414(2) 0.1580(2) 0.0122(9) Uani 1 1 d .
Pt1 Pt 0.229234(14) 0.327457(9) 0.218811(10) 0.00832(5) Uani 1 1 d .
C3 C 0.2383(5) 0.0498(2) 0.1537(3) 0.0220(12) Uani 1 1 d .
H3A H 0.2161 0.0285 0.2037 0.033 Uiso 1 1 calc R
H3B H 0.3101 0.0241 0.1382 0.033 Uiso 1 1 calc R
H3C H 0.1792 0.0364 0.1166 0.033 Uiso 1 1 calc R
P1 P 0.27017(10) 0.47327(6) 0.22419(8) 0.0110(2) Uani 1 1 d .
P2 P 0.04770(10) 0.33734(7) 0.16008(8) 0.0101(2) Uani 1 1 d .
B1 B 0.3817(4) 0.2991(3) 0.2831(4) 0.0112(10) Uani 1 1 d .
B2 B 0.2291(5) 0.1927(3) 0.2239(3) 0.0118(10) Uani 1 1 d .
C26 C 0.1216(5) 0.3736(3) 0.0074(3) 0.0237(12) Uani 1 1 d .
H26A H 0.1164 0.4133 -0.0347 0.036 Uiso 1 1 calc R
H26B H 0.1036 0.3175 -0.0111 0.036 Uiso 1 1 calc R
H26C H 0.1989 0.3742 0.0281 0.036 Uiso 1 1 calc R
C28 C -0.1443(5) 0.2376(3) 0.1051(4) 0.0261(13) Uani 1 1 d .
H28A H -0.1693 0.1809 0.0931 0.039 Uiso 1 1 calc R
H28B H -0.1479 0.2720 0.0592 0.039 Uiso 1 1 calc R
H28C H -0.1940 0.2614 0.1442 0.039 Uiso 1 1 calc R
C20 C 0.1197(5) 0.5163(3) 0.3469(3) 0.0199(11) Uani 1 1 d .
H20A H 0.0577 0.5525 0.3639 0.030 Uiso 1 1 calc R
H20B H 0.1830 0.5200 0.3828 0.030 Uiso 1 1 calc R
H20C H 0.0927 0.4586 0.3444 0.030 Uiso 1 1 calc R
C21 C 0.2925(4) 0.5314(3) 0.1324(3) 0.0192(12) Uani 1 1 d .
H21A H 0.2227 0.5264 0.1014 0.023 Uiso 1 1 calc R
H21B H 0.3035 0.5911 0.1442 0.023 Uiso 1 1 calc R
C22 C 0.3949(5) 0.5008(3) 0.0844(3) 0.0202(12) Uani 1 1 d .
H22A H 0.3976 0.5319 0.0365 0.030 Uiso 1 1 calc R
H22B H 0.3863 0.4413 0.0736 0.030 Uiso 1 1 calc R
H22C H 0.4654 0.5100 0.1127 0.030 Uiso 1 1 calc R
C2 C 0.5182(4) 0.3106(3) 0.1677(3) 0.0153(11) Uani 1 1 d .
H2A H 0.4468 0.3047 0.1396 0.023 Uiso 1 1 calc R
H2B H 0.5715 0.2673 0.1514 0.023 Uiso 1 1 calc R
H2C H 0.5510 0.3656 0.1575 0.023 Uiso 1 1 calc R
C24 C -0.0912(4) 0.3468(3) 0.2938(3) 0.0167(11) Uani 1 1 d .
H24A H -0.1460 0.3799 0.3227 0.025 Uiso 1 1 calc R
H24B H -0.0202 0.3422 0.3225 0.025 Uiso 1 1 calc R
H24C H -0.1223 0.2911 0.2848 0.025 Uiso 1 1 calc R
C25 C 0.0361(4) 0.3985(3) 0.0704(3) 0.0158(11) Uani 1 1 d .
H25A H -0.0419 0.3920 0.0502 0.019 Uiso 1 1 calc R
H25B H 0.0473 0.4581 0.0825 0.019 Uiso 1 1 calc R
C4 C 0.2868(4) 0.1760(3) 0.0841(3) 0.0148(9) Uani 1 1 d .
H4A H 0.2952 0.2365 0.0884 0.022 Uiso 1 1 calc R
H4B H 0.2286 0.1630 0.0461 0.022 Uiso 1 1 calc R
H4C H 0.3593 0.1514 0.0686 0.022 Uiso 1 1 calc R
C27 C -0.0198(4) 0.2354(3) 0.1351(3) 0.0164(11) Uani 1 1 d .
H27A H 0.0202 0.1844 0.1404 0.020 Uiso 1 1 calc R
C1 C 0.6023(4) 0.3107(3) 0.2951(3) 0.0169(12) Uani 1 1 d .
H1A H 0.5852 0.3040 0.3492 0.025 Uiso 1 1 calc R
H1B H 0.6350 0.3660 0.2863 0.025 Uiso 1 1 calc R
H1C H 0.6567 0.2679 0.2793 0.025 Uiso 1 1 calc R
C19 C 0.1601(4) 0.5444(3) 0.2671(3) 0.0155(11) Uani 1 1 d .
H19A H 0.1921 0.6012 0.2709 0.019 Uiso 1 1 calc R
H19B H 0.0936 0.5469 0.2327 0.019 Uiso 1 1 calc R
C18 C 0.4334(4) 0.5934(2) 0.2883(4) 0.0191(11) Uani 1 1 d .
H18A H 0.5014 0.5983 0.3201 0.029 Uiso 1 1 calc R
H18B H 0.3704 0.6234 0.3122 0.029 Uiso 1 1 calc R
H18C H 0.4488 0.6173 0.2381 0.029 Uiso 1 1 calc R
C17 C 0.4010(4) 0.4993(2) 0.2794(3) 0.0154(10) Uani 1 1 d .
H17A H 0.4464 0.4568 0.3014 0.018 Uiso 1 1 calc R
C23 C -0.0675(4) 0.3898(2) 0.2165(3) 0.0132(9) Uani 1 1 d .
H23A H -0.0455 0.4484 0.2259 0.016 Uiso 1 1 calc R
H23B H -0.1383 0.3901 0.1862 0.016 Uiso 1 1 calc R
N1 N 0.4959(3) 0.3019(2) 0.2503(3) 0.0130(9) Uani 1 1 d .

loop_
_atom_site_aniso_label
_atom_site_aniso_U_11
_atom_site_aniso_U_22
_atom_site_aniso_U_33
_atom_site_aniso_U_23
_atom_site_aniso_U_13
_atom_site_aniso_U_12
V2 0.0108(4) 0.0102(3) 0.0095(4) 0.0002(3) -0.0011(3) -0.0003(3)
C5 0.010(2) 0.0091(19) 0.013(3) -0.0016(18) -0.003(2) 0.0016(16)
C6 0.009(2) 0.019(2) 0.015(3) -0.003(2) -0.004(2) 0.0008(17)
C7 0.019(2) 0.015(2) 0.012(3) 0.0024(18) -0.007(2) -0.0012(18)
C8 0.019(2) 0.020(2) 0.006(3) 0.0020(19) -0.001(2) -0.0039(19)
C9 0.017(3) 0.0157(18) 0.009(3) -0.0080(17) 0.002(2) 0.0000(17)
C10 0.0101(18) 0.0085(18) 0.020(3) -0.0027(17) 0.009(2) 0.0040(19)
C11 0.014(2) 0.0087(16) 0.008(3) 0.0003(16) -0.0031(18) 0.0001(16)
C12 0.014(2) 0.0114(17) 0.014(3) -0.0017(17) -0.003(2) 0.0056(19)
C13 0.027(3) 0.0102(18) 0.010(3) 0.0010(17) -0.004(2) -0.0004(18)
C14 0.020(3) 0.015(2) 0.012(3) 0.0044(19) -0.001(2) -0.0048(18)
C15 0.013(2) 0.016(2) 0.017(3) -0.003(2) -0.003(2) -0.0030(18)
C16 0.011(2) 0.017(2) 0.010(3) 0.004(2) -0.0058(19) -0.0013(19)
N2 0.020(3) 0.0107(15) 0.006(2) 0.0000(14) 0.0018(18) -0.0005(14)
Pt1 0.00834(7) 0.00738(7) 0.00923(9) 0.00059(7) -0.00022(7) 0.00008(6)
C3 0.031(3) 0.0097(18) 0.025(3) -0.0057(19) 0.010(3) -0.006(2)
P1 0.0122(5) 0.0075(4) 0.0134(6) 0.0002(4) -0.0017(6) -0.0003(4)
P2 0.0098(5) 0.0110(5) 0.0093(7) 0.0011(5) -0.0018(5) -0.0006(4)
B1 0.014(2) 0.0093(18) 0.010(3) -0.003(2) 0.003(3) -0.0008(16)
B2 0.011(2) 0.0137(19) 0.010(3) 0.0018(18) -0.004(3) -0.0015(16)
C26 0.027(3) 0.032(3) 0.012(3) 0.005(2) 0.004(2) 0.000(2)
C28 0.021(3) 0.019(2) 0.038(4) 0.010(2) -0.016(3) -0.006(2)
C20 0.021(3) 0.017(2) 0.022(3) 0.000(2) 0.004(2) 0.003(2)
C21 0.022(3) 0.017(2) 0.019(3) 0.0054(19) -0.003(2) -0.0007(19)
C22 0.027(3) 0.019(2) 0.015(3) 0.006(2) 0.006(2) -0.001(2)
C2 0.016(2) 0.020(2) 0.010(3) 0.0031(19) 0.004(2) 0.0049(18)
C24 0.015(2) 0.016(2) 0.020(3) 0.0023(19) 0.006(2) 0.0035(16)
C25 0.014(2) 0.017(2) 0.016(3) 0.007(2) -0.005(2) -0.0013(18)
C4 0.023(3) 0.0138(18) 0.008(2) -0.0019(19) 0.0034(19) 0.001(2)
C27 0.016(2) 0.0122(19) 0.021(3) 0.0002(19) -0.008(2) 0.0004(18)
C1 0.014(2) 0.014(2) 0.023(3) 0.001(2) -0.005(2) 0.0002(16)
C19 0.016(2) 0.0122(19) 0.018(3) -0.0017(19) -0.001(2) 0.0019(16)
C18 0.019(2) 0.0095(18) 0.029(4) -0.003(2) -0.004(3) -0.0029(16)
C17 0.013(2) 0.0096(18) 0.024(3) 0.003(2) -0.006(2) -0.0039(15)
C23 0.015(2) 0.0126(18) 0.012(3) -0.003(2) -0.001(2) 0.0021(15)
N1 0.0084(19) 0.0120(16) 0.019(3) 0.0011(15) -0.0022(17) 0.0003(14)

loop_
_atom_type_symbol
_atom_type_description
_atom_type_scat_dispersion_real
_atom_type_scat_dispersion_imag
_atom_type_scat_source
C C 0.0033 0.0016 'International Tables Vol C Tables 4.2.6.8 and 6.1.1.4'
H H 0.0000 0.0000 'International Tables Vol C Tables 4.2.6.8 and 6.1.1.4'
N N 0.0061 0.0033 'International Tables Vol C Tables 4.2.6.8 and 6.1.1.4'
B B 0.0013 0.0007 'International Tables Vol C Tables 4.2.6.8 and 6.1.1.4'
P P 0.1023 0.0942 'International Tables Vol C Tables 4.2.6.8 and 6.1.1.4'
V V 0.3005 0.5294 'International Tables Vol C Tables 4.2.6.8 and 6.1.1.4'
Pt Pt -1.7033 8.3905 'International Tables Vol C Tables 4.2.6.8 and 6.1.1.4'

loop_
_geom_angle_atom_site_label_1
_geom_angle_atom_site_label_2
_geom_angle_atom_site_label_3
_geom_angle
C6 V2 C10 68.34(18)
C6 V2 C12 96.88(19)
C10 V2 C12 133.69(18)
C6 V2 C16 143.39(19)
C10 V2 C16 97.47(18)
C12 V2 C16 68.01(18)
C6 V2 C13 108.54(19)
C10 V2 C13 171.71(17)
C12 V2 C13 38.13(17)
C16 V2 C13 80.56(18)
C6 V2 C15 176.01(16)
C10 V2 C15 115.65(18)
C12 V2 C15 80.22(19)
C16 V2 C15 37.82(18)
C13 V2 C15 67.50(19)
C6 V2 C5 38.38(17)
C10 V2 C5 38.64(16)
C12 V2 C5 103.41(18)
C16 V2 C5 110.48(18)
C13 V2 C5 134.58(18)
C15 V2 C5 144.88(18)
C6 V2 C7 37.62(19)
C10 V2 C7 80.80(18)
C12 V2 C7 114.59(19)
C16 V2 C7 177.40(18)
C13 V2 C7 101.43(18)
C15 V2 C7 141.4(2)
C5 V2 C7 69.34(18)
C6 V2 C9 80.35(18)
C10 V2 C9 37.74(17)
C12 V2 C9 171.41(17)
C16 V2 C9 109.52(18)
C13 V2 C9 150.45(18)
C15 V2 C9 102.91(18)
C5 V2 C9 69.36(17)
C7 V2 C9 67.93(17)
C6 V2 C11 110.42(18)
C10 V2 C11 103.99(17)
C12 V2 C11 38.32(16)
C16 V2 C11 38.10(17)
C13 V2 C11 69.49(16)
C15 V2 C11 68.96(18)
C5 V2 C11 92.06(17)
C7 V2 C11 144.15(19)
C9 V2 C11 135.15(17)
C6 V2 C14 139.00(18)
C10 V2 C14 148.72(19)
C12 V2 C14 68.32(19)
C16 V2 C14 68.12(18)
C13 V2 C14 37.57(19)
C15 V2 C14 37.30(17)
C5 V2 C14 171.66(18)
C7 V2 C14 112.46(18)
C9 V2 C14 118.97(19)
C11 V2 C14 82.01(18)
C6 V2 C8 68.00(19)
C10 V2 C8 68.62(18)
C12 V2 C8 147.98(18)
C16 V2 C8 140.00(19)
C13 V2 C8 117.92(18)
C15 V2 C8 113.1(2)
C5 V2 C8 82.42(18)
C7 V2 C8 37.53(19)
C9 V2 C8 37.98(17)
C11 V2 C8 172.59(16)
C14 V2 C8 103.97(19)
C6 C5 C10 116.0(4)
C6 C5 B1 125.3(4)
C10 C5 B1 118.2(4)
C6 C5 V2 70.1(3)
C10 C5 V2 70.0(2)
B1 C5 V2 123.4(3)
C7 C6 C5 122.6(4)
C7 C6 V2 71.9(3)
C5 C6 V2 71.5(3)
C7 C6 H6A 118.7
C5 C6 H6A 118.7
V2 C6 H6A 130.9
C6 C7 C8 120.3(4)
C6 C7 V2 70.5(3)
C8 C7 V2 71.7(3)
C6 C7 H7A 119.8
C8 C7 H7A 119.8
V2 C7 H7A 130.7
C7 C8 C9 119.0(5)
C7 C8 V2 70.8(3)
C9 C8 V2 70.7(3)
C7 C8 H8A 120.5
C9 C8 H8A 120.5
V2 C8 H8A 130.5
C10 C9 C8 120.3(4)
C10 C9 V2 70.3(2)
C8 C9 V2 71.3(3)
C10 C9 H9A 119.8
C8 C9 H9A 119.8
V2 C9 H9A 131.3
C9 C10 C5 121.7(4)
C9 C10 V2 71.9(2)
C5 C10 V2 71.3(2)
C9 C10 H10A 119.1
C5 C10 H10A 119.1
V2 C10 H10A 130.3
C16 C11 C12 116.5(4)
C16 C11 B2 120.7(4)
C12 C11 B2 122.5(4)
C16 C11 V2 70.2(3)
C12 C11 V2 70.1(3)
B2 C11 V2 124.8(3)
C13 C12 C11 121.6(5)
C13 C12 V2 71.2(2)
C11 C12 V2 71.6(2)
C13 C12 H12A 119.2
C11 C12 H12A 119.2
V2 C12 H12A 130.8
C14 C13 C12 120.1(4)
C14 C13 V2 71.8(2)
C12 C13 V2 70.7(2)
C14 C13 H13A 120.0
C12 C13 H13A 120.0
V2 C13 H13A 130.1
C15 C14 C13 119.3(5)
C15 C14 V2 70.9(3)
C13 C14 V2 70.6(3)
C15 C14 H14A 120.4
C13 C14 H14A 120.4
V2 C14 H14A 130.7
C14 C15 C16 120.9(5)
C14 C15 V2 71.8(3)
C16 C15 V2 70.8(3)
C14 C15 H15A 119.5
C16 C15 H15A 119.5
V2 C15 H15A 130.6
C15 C16 C11 121.6(4)
C15 C16 V2 71.4(3)
C11 C16 V2 71.7(3)
C15 C16 H16A 119.2
C11 C16 H16A 119.2
V2 C16 H16A 130.5
B2 N2 C4 123.1(4)
B2 N2 C3 125.6(4)
C4 N2 C3 111.2(4)
B2 Pt1 B1 76.69(18)
B2 Pt1 P2 94.82(15)
B1 Pt1 P2 169.59(13)
B2 Pt1 P1 167.51(15)
B1 Pt1 P1 91.01(12)
P2 Pt1 P1 97.63(4)
N2 C3 H3A 109.5
N2 C3 H3B 109.5
H3A C3 H3B 109.5
N2 C3 H3C 109.5
H3A C3 H3C 109.5
H3B C3 H3C 109.5
C17 P1 C21 102.7(2)
C17 P1 C19 102.9(2)
C21 P1 C19 98.0(2)
C17 P1 Pt1 113.90(13)
C21 P1 Pt1 118.60(16)
C19 P1 Pt1 118.04(15)
C25 P2 C27 103.3(2)
C25 P2 C23 99.2(2)
C27 P2 C23 102.1(2)
C25 P2 Pt1 117.96(17)
C27 P2 Pt1 115.15(16)
C23 P2 Pt1 116.61(17)
N1 B1 C5 118.6(4)
N1 B1 Pt1 123.2(4)
C5 B1 Pt1 118.1(3)
N2 B2 C11 115.5(4)
N2 B2 Pt1 122.3(3)
C11 B2 Pt1 122.2(3)
C25 C26 H26A 109.5
C25 C26 H26B 109.5
H26A C26 H26B 109.5
C25 C26 H26C 109.5
H26A C26 H26C 109.5
H26B C26 H26C 109.5
C27 C28 H28A 109.5
C27 C28 H28B 109.5
H28A C28 H28B 109.5
C27 C28 H28C 109.5
H28A C28 H28C 109.5
H28B C28 H28C 109.5
C19 C20 H20A 109.5
C19 C20 H20B 109.5
H20A C20 H20B 109.5
C19 C20 H20C 109.5
H20A C20 H20C 109.5
H20B C20 H20C 109.5
C22 C21 P1 114.8(3)
C22 C21 H21A 108.6
P1 C21 H21A 108.6
C22 C21 H21B 108.6
P1 C21 H21B 108.6
H21A C21 H21B 107.5
C21 C22 H22A 109.5
C21 C22 H22B 109.5
H22A C22 H22B 109.5
C21 C22 H22C 109.5
H22A C22 H22C 109.5
H22B C22 H22C 109.5
N1 C2 H2A 109.5
N1 C2 H2B 109.5
H2A C2 H2B 109.5
N1 C2 H2C 109.5
H2A C2 H2C 109.5
H2B C2 H2C 109.5
C23 C24 H24A 109.5
C23 C24 H24B 109.5
H24A C24 H24B 109.5
C23 C24 H24C 109.5
H24A C24 H24C 109.5
H24B C24 H24C 109.5
C26 C25 P2 115.0(3)
C26 C25 H25A 108.5
P2 C25 H25A 108.5
C26 C25 H25B 108.5
P2 C25 H25B 108.5
H25A C25 H25B 107.5
N2 C4 H4A 109.5
N2 C4 H4B 109.5
H4A C4 H4B 109.5
N2 C4 H4C 109.5
H4A C4 H4C 109.5
H4B C4 H4C 109.5
C28 C27 P2 117.3(3)
C28 C27 H27A 121.4
P2 C27 H27A 121.4
N1 C1 H1A 109.5
N1 C1 H1B 109.5
H1A C1 H1B 109.5
N1 C1 H1C 109.5
H1A C1 H1C 109.5
H1B C1 H1C 109.5
C20 C19 P1 113.4(3)
C20 C19 H19A 108.9
P1 C19 H19A 108.9
C20 C19 H19B 108.9
P1 C19 H19B 108.9
H19A C19 H19B 107.7
C17 C18 H18A 109.5
C17 C18 H18B 109.5
H18A C18 H18B 109.5
C17 C18 H18C 109.5
H18A C18 H18C 109.5
H18B C18 H18C 109.5
C18 C17 P1 117.9(3)
C18 C17 H17A 121.0
P1 C17 H17A 121.0
C24 C23 P2 113.2(3)
C24 C23 H23A 108.9
P2 C23 H23A 108.9
C24 C23 H23B 108.9
P2 C23 H23B 108.9
H23A C23 H23B 107.8
B1 N1 C2 123.5(4)
B1 N1 C1 124.5(5)
C2 N1 C1 111.2(4)

loop_
_geom_bond_atom_site_label_1
_geom_bond_atom_site_label_2
_geom_bond_distance
V2 C6 2.173(5)
V2 C10 2.173(4)
V2 C12 2.180(4)
V2 C16 2.181(4)
V2 C13 2.187(4)
V2 C15 2.190(5)
V2 C5 2.191(4)
V2 C7 2.191(5)
V2 C9 2.194(4)
V2 C11 2.201(5)
V2 C14 2.202(5)
V2 C8 2.203(5)
C5 C6 1.434(6)
C5 C10 1.444(6)
C5 B1 1.559(8)
C6 C7 1.407(7)
C6 H6A 0.9300
C7 C8 1.414(7)
C7 H7A 0.9300
C8 C9 1.431(6)
C8 H8A 0.9300
C9 C10 1.413(6)
C9 H9A 0.9300
C10 H10A 0.9300
C11 C16 1.430(7)
C11 C12 1.438(6)
C11 B2 1.597(7)
C12 C13 1.427(6)
C12 H12A 0.9300
C13 C14 1.413(7)
C13 H13A 0.9300
C14 C15 1.405(7)
C14 H14A 0.9300
C15 C16 1.417(7)
C15 H15A 0.9300
C16 H16A 0.9300
N2 B2 1.420(6)
N2 C4 1.440(6)
N2 C3 1.452(5)
Pt1 B2 2.122(4)
Pt1 B1 2.127(6)
Pt1 P2 2.3313(12)
Pt1 P1 2.3440(10)
C3 H3A 0.9600
C3 H3B 0.9600
C3 H3C 0.9600
P1 C17 1.831(5)
P1 C21 1.846(5)
P1 C19 1.847(5)
P2 C25 1.826(5)
P2 C27 1.834(5)
P2 C23 1.842(5)
B1 N1 1.434(6)
C26 C25 1.520(7)
C26 H26A 0.9600
C26 H26B 0.9600
C26 H26C 0.9600
C28 C27 1.527(7)
C28 H28A 0.9600
C28 H28B 0.9600
C28 H28C 0.9600
C20 C19 1.519(7)
C20 H20A 0.9600
C20 H20B 0.9600
C20 H20C 0.9600
C21 C22 1.521(7)
C21 H21A 0.9700
C21 H21B 0.9700
C22 H22A 0.9600
C22 H22B 0.9600
C22 H22C 0.9600
C2 N1 1.454(6)
C2 H2A 0.9600
C2 H2B 0.9600
C2 H2C 0.9600
C24 C23 1.519(7)
C24 H24A 0.9600
C24 H24B 0.9600
C24 H24C 0.9600
C25 H25A 0.9700
C25 H25B 0.9700
C4 H4A 0.9600
C4 H4B 0.9600
C4 H4C 0.9600
C27 H27A 0.9300
C1 N1 1.457(6)
C1 H1A 0.9600
C1 H1B 0.9600
C1 H1C 0.9600
C19 H19A 0.9700
C19 H19B 0.9700
C18 C17 1.535(5)
C18 H18A 0.9600
C18 H18B 0.9600
C18 H18C 0.9600
C17 H17A 0.9300
C23 H23A 0.9700
C23 H23B 0.9700

loop_
_geom_torsion_atom_site_label_1
_geom_torsion_atom_site_label_2
_geom_torsion_atom_site_label_3
_geom_torsion_atom_site_label_4
_geom_torsion
C10 V2 C5 C6 128.9(4)
C12 V2 C5 C6 -84.1(3)
C16 V2 C5 C6 -155.3(3)
C13 V2 C5 C6 -58.3(4)
C15 V2 C5 C6 -176.1(3)
C7 V2 C5 C6 27.5(3)
C9 V2 C5 C6 100.8(3)
C11 V2 C5 C6 -121.1(3)
C8 V2 C5 C6 63.9(3)
C6 V2 C5 C10 -128.9(4)
C12 V2 C5 C10 147.0(3)
C16 V2 C5 C10 75.8(3)
C13 V2 C5 C10 172.8(3)
C15 V2 C5 C10 55.0(4)
C7 V2 C5 C10 -101.4(3)
C9 V2 C5 C10 -28.1(3)
C11 V2 C5 C10 110.0(3)
C8 V2 C5 C10 -65.0(3)
C6 V2 C5 B1 119.9(5)
C10 V2 C5 B1 -111.3(5)
C12 V2 C5 B1 35.8(4)
C16 V2 C5 B1 -35.5(4)
C13 V2 C5 B1 61.6(4)
C15 V2 C5 B1 -56.3(5)
C7 V2 C5 B1 147.3(4)
C9 V2 C5 B1 -139.4(4)
C11 V2 C5 B1 -1.3(4)
C8 V2 C5 B1 -176.3(4)
C10 C5 C6 C7 1.6(6)
B1 C5 C6 C7 -170.4(4)
V2 C5 C6 C7 -52.9(4)
C10 C5 C6 V2 54.5(3)
B1 C5 C6 V2 -117.5(4)
C10 V2 C6 C7 103.5(3)
C12 V2 C6 C7 -122.0(3)
C16 V2 C6 C7 176.0(3)
C13 V2 C6 C7 -84.7(3)
C5 V2 C6 C7 135.0(4)
C9 V2 C6 C7 66.2(3)
C11 V2 C6 C7 -159.0(3)
C14 V2 C6 C7 -57.4(4)
C8 V2 C6 C7 28.7(3)
C10 V2 C6 C5 -31.5(3)
C12 V2 C6 C5 102.9(3)
C16 V2 C6 C5 41.0(4)
C13 V2 C6 C5 140.3(3)
C7 V2 C6 C5 -135.0(4)
C9 V2 C6 C5 -68.8(3)
C11 V2 C6 C5 65.9(3)
C14 V2 C6 C5 167.6(3)
C8 V2 C6 C5 -106.3(3)
C5 C6 C7 C8 -0.8(7)
V2 C6 C7 C8 -53.6(4)
C5 C6 C7 V2 52.7(4)
C10 V2 C7 C6 -66.3(3)
C12 V2 C7 C6 67.8(3)
C13 V2 C7 C6 105.6(3)
C15 V2 C7 C6 173.7(3)
C5 V2 C7 C6 -28.0(3)
C9 V2 C7 C6 -103.3(3)
C11 V2 C7 C6 34.9(4)
C14 V2 C7 C6 143.3(3)
C8 V2 C7 C6 -133.0(4)
C6 V2 C7 C8 133.0(4)
C10 V2 C7 C8 66.7(3)
C12 V2 C7 C8 -159.2(3)
C13 V2 C7 C8 -121.4(3)
C15 V2 C7 C8 -53.3(4)
C5 V2 C7 C8 105.0(3)
C9 V2 C7 C8 29.7(3)
C11 V2 C7 C8 167.9(3)
C14 V2 C7 C8 -83.7(3)
C6 C7 C8 C9 -0.6(7)
V2 C7 C8 C9 -53.6(4)
C6 C7 C8 V2 53.0(4)
C6 V2 C8 C7 -28.8(3)
C10 V2 C8 C7 -103.2(3)
C12 V2 C8 C7 37.5(5)
C16 V2 C8 C7 -178.7(3)
C13 V2 C8 C7 71.2(3)
C15 V2 C8 C7 147.1(3)
C5 V2 C8 C7 -65.7(3)
C9 V2 C8 C7 -131.7(4)
C14 V2 C8 C7 108.8(3)
C6 V2 C8 C9 102.9(3)
C10 V2 C8 C9 28.5(3)
C12 V2 C8 C9 169.2(3)
C16 V2 C8 C9 -47.0(4)
C13 V2 C8 C9 -157.1(3)
C15 V2 C8 C9 -81.2(3)
C5 V2 C8 C9 66.0(3)
C7 V2 C8 C9 131.7(4)
C14 V2 C8 C9 -119.5(3)
C7 C8 C9 C10 1.2(7)
V2 C8 C9 C10 -52.5(4)
C7 C8 C9 V2 53.7(4)
C6 V2 C9 C10 66.9(3)
C16 V2 C9 C10 -76.5(3)
C13 V2 C9 C10 177.6(3)
C15 V2 C9 C10 -115.4(3)
C5 V2 C9 C10 28.7(3)
C7 V2 C9 C10 104.0(3)
C11 V2 C9 C10 -42.4(4)
C14 V2 C9 C10 -151.7(3)
C8 V2 C9 C10 133.4(4)
C6 V2 C9 C8 -66.5(3)
C10 V2 C9 C8 -133.4(4)
C16 V2 C9 C8 150.1(3)
C13 V2 C9 C8 44.3(5)
C15 V2 C9 C8 111.2(3)
C5 V2 C9 C8 -104.7(3)
C7 V2 C9 C8 -29.4(3)
C11 V2 C9 C8 -175.8(3)
C14 V2 C9 C8 74.9(3)
C8 C9 C10 C5 -0.4(7)
V2 C9 C10 C5 -53.3(4)
C8 C9 C10 V2 52.9(4)
C6 C5 C10 C9 -1.0(6)
B1 C5 C10 C9 171.6(4)
V2 C5 C10 C9 53.6(4)
C6 C5 C10 V2 -54.6(3)
B1 C5 C10 V2 118.0(4)
C6 V2 C10 C9 -102.6(3)
C12 V2 C10 C9 179.0(3)
C16 V2 C10 C9 112.4(3)
C15 V2 C10 C9 77.6(3)
C5 V2 C10 C9 -133.9(4)
C7 V2 C10 C9 -65.6(3)
C11 V2 C10 C9 150.7(3)
C14 V2 C10 C9 53.0(5)
C8 V2 C10 C9 -28.7(3)
C6 V2 C10 C5 31.3(3)
C12 V2 C10 C5 -47.0(4)
C16 V2 C10 C5 -113.6(3)
C15 V2 C10 C5 -148.5(3)
C7 V2 C10 C5 68.3(3)
C9 V2 C10 C5 133.9(4)
C11 V2 C10 C5 -75.4(3)
C14 V2 C10 C5 -173.1(3)
C8 V2 C10 C5 105.2(3)
C6 V2 C11 C16 -156.0(3)
C10 V2 C11 C16 -84.2(3)
C12 V2 C11 C16 129.4(4)
C13 V2 C11 C16 101.1(3)
C15 V2 C11 C16 28.2(3)
C5 V2 C11 C16 -121.4(3)
C7 V2 C11 C16 -177.9(3)
C9 V2 C11 C16 -59.1(4)
C14 V2 C11 C16 64.5(3)
C6 V2 C11 C12 74.6(3)
C10 V2 C11 C12 146.4(3)
C16 V2 C11 C12 -129.4(4)
C13 V2 C11 C12 -28.2(3)
C15 V2 C11 C12 -101.1(3)
C5 V2 C11 C12 109.2(3)
C7 V2 C11 C12 52.8(4)
C9 V2 C11 C12 171.6(3)
C14 V2 C11 C12 -64.9(3)
C6 V2 C11 B2 -41.8(4)
C10 V2 C11 B2 30.0(4)
C12 V2 C11 B2 -116.4(5)
C16 V2 C11 B2 114.2(4)
C13 V2 C11 B2 -144.6(4)
C15 V2 C11 B2 142.5(4)
C5 V2 C11 B2 -7.2(4)
C7 V2 C11 B2 -63.6(5)
C9 V2 C11 B2 55.2(5)
C14 V2 C11 B2 178.7(4)
C16 C11 C12 C13 -1.4(6)
B2 C11 C12 C13 172.2(4)
V2 C11 C12 C13 52.9(4)
C16 C11 C12 V2 -54.3(4)
B2 C11 C12 V2 119.3(4)
C6 V2 C12 C13 111.4(3)
C10 V2 C12 C13 177.9(3)
C16 V2 C12 C13 -103.2(3)
C15 V2 C12 C13 -65.8(3)
C5 V2 C12 C13 149.9(3)
C7 V2 C12 C13 76.7(3)
C11 V2 C12 C13 -134.1(4)
C14 V2 C12 C13 -29.0(3)
C8 V2 C12 C13 52.6(5)
C6 V2 C12 C11 -114.5(3)
C10 V2 C12 C11 -48.0(4)
C16 V2 C12 C11 31.0(3)
C13 V2 C12 C11 134.1(4)
C15 V2 C12 C11 68.3(3)
C5 V2 C12 C11 -76.0(3)
C7 V2 C12 C11 -149.2(3)
C14 V2 C12 C11 105.2(3)
C8 V2 C12 C11 -173.2(3)
C11 C12 C13 C14 1.0(7)
V2 C12 C13 C14 54.1(4)
C11 C12 C13 V2 -53.1(4)
C6 V2 C13 C14 150.4(3)
C12 V2 C13 C14 -132.4(5)
C16 V2 C13 C14 -66.2(3)
C15 V2 C13 C14 -29.1(3)
C5 V2 C13 C14 -175.7(3)
C7 V2 C13 C14 112.1(3)
C9 V2 C13 C14 47.0(5)
C11 V2 C13 C14 -104.1(3)
C8 V2 C13 C14 76.1(3)
C6 V2 C13 C12 -77.1(3)
C16 V2 C13 C12 66.2(3)
C15 V2 C13 C12 103.3(3)
C5 V2 C13 C12 -43.3(4)
C7 V2 C13 C12 -115.5(3)
C9 V2 C13 C12 179.4(4)
C11 V2 C13 C12 28.4(3)
C14 V2 C13 C12 132.4(5)
C8 V2 C13 C12 -151.5(3)
C12 C13 C14 C15 -0.1(7)
V2 C13 C14 C15 53.5(4)
C12 C13 C14 V2 -53.6(4)
C6 V2 C14 C15 -177.6(3)
C10 V2 C14 C15 38.3(5)
C12 V2 C14 C15 -102.7(3)
C16 V2 C14 C15 -28.7(3)
C13 V2 C14 C15 -132.1(5)
C7 V2 C14 C15 148.6(3)
C9 V2 C14 C15 72.2(4)
C11 V2 C14 C15 -65.5(3)
C8 V2 C14 C15 110.0(3)
C6 V2 C14 C13 -45.5(4)
C10 V2 C14 C13 170.4(3)
C12 V2 C14 C13 29.4(3)
C16 V2 C14 C13 103.4(3)
C15 V2 C14 C13 132.1(5)
C7 V2 C14 C13 -79.3(3)
C9 V2 C14 C13 -155.7(3)
C11 V2 C14 C13 66.6(3)
C8 V2 C14 C13 -117.9(3)
C13 C14 C15 C16 -0.3(7)
V2 C14 C15 C16 53.1(4)
C13 C14 C15 V2 -53.4(4)
C10 V2 C15 C14 -159.1(3)
C12 V2 C15 C14 66.9(3)
C16 V2 C15 C14 133.5(4)
C13 V2 C15 C14 29.3(3)
C5 V2 C15 C14 166.3(3)
C7 V2 C15 C14 -50.6(4)
C9 V2 C15 C14 -121.3(3)
C11 V2 C15 C14 105.0(3)
C8 V2 C15 C14 -82.7(3)
C10 V2 C15 C16 67.5(3)
C12 V2 C15 C16 -66.6(3)
C13 V2 C15 C16 -104.1(3)
C5 V2 C15 C16 32.9(4)
C7 V2 C15 C16 176.0(3)
C9 V2 C15 C16 105.3(3)
C11 V2 C15 C16 -28.4(3)
C14 V2 C15 C16 -133.5(4)
C8 V2 C15 C16 143.9(3)
C14 C15 C16 C11 -0.1(7)
V2 C15 C16 C11 53.4(4)
C14 C15 C16 V2 -53.5(4)
C12 C11 C16 C15 1.0(6)
B2 C11 C16 C15 -172.7(4)
V2 C11 C16 C15 -53.3(4)
C12 C11 C16 V2 54.3(4)
B2 C11 C16 V2 -119.5(4)
C6 V2 C16 C15 173.7(3)
C10 V2 C16 C15 -122.9(3)
C12 V2 C16 C15 102.8(3)
C13 V2 C16 C15 65.3(3)
C5 V2 C16 C15 -160.5(3)
C9 V2 C16 C15 -86.0(3)
C11 V2 C16 C15 133.9(4)
C14 V2 C16 C15 28.3(3)
C8 V2 C16 C15 -57.5(4)
C6 V2 C16 C11 39.8(4)
C10 V2 C16 C11 103.2(3)
C12 V2 C16 C11 -31.1(2)
C13 V2 C16 C11 -68.7(3)
C15 V2 C16 C11 -133.9(4)
C5 V2 C16 C11 65.6(3)
C9 V2 C16 C11 140.1(3)
C14 V2 C16 C11 -105.6(3)
C8 V2 C16 C11 168.6(3)
B2 Pt1 P1 C17 -11.8(8)
B1 Pt1 P1 C17 -2.0(3)
P2 Pt1 P1 C17 172.2(2)
B2 Pt1 P1 C21 109.3(8)
B1 Pt1 P1 C21 119.1(2)
P2 Pt1 P1 C21 -66.70(19)
B2 Pt1 P1 C19 -132.7(8)
B1 Pt1 P1 C19 -122.8(3)
P2 Pt1 P1 C19 51.4(2)
B2 Pt1 P2 C25 -126.3(2)
B1 Pt1 P2 C25 -161.3(9)
P1 Pt1 P2 C25 52.78(19)
B2 Pt1 P2 C27 -3.8(3)
B1 Pt1 P2 C27 -38.8(9)
P1 Pt1 P2 C27 175.3(2)
B2 Pt1 P2 C23 115.8(2)
B1 Pt1 P2 C23 80.8(9)
P1 Pt1 P2 C23 -65.08(16)
C6 C5 B1 N1 -38.4(6)
C10 C5 B1 N1 149.7(4)
V2 C5 B1 N1 -126.6(4)
C6 C5 B1 Pt1 145.7(4)
C10 C5 B1 Pt1 -26.2(5)
V2 C5 B1 Pt1 57.5(4)
B2 Pt1 B1 N1 102.3(4)
P2 Pt1 B1 N1 138.2(7)
P1 Pt1 B1 N1 -75.6(3)
B2 Pt1 B1 C5 -82.0(3)
P2 Pt1 B1 C5 -46.1(10)
P1 Pt1 B1 C5 100.1(3)
C4 N2 B2 C11 -176.4(4)
C3 N2 B2 C11 8.1(7)
C4 N2 B2 Pt1 4.8(6)
C3 N2 B2 Pt1 -170.7(4)
C16 C11 B2 N2 -132.6(4)
C12 C11 B2 N2 54.1(6)
V2 C11 B2 N2 141.3(3)
C16 C11 B2 Pt1 46.2(6)
C12 C11 B2 Pt1 -127.1(4)
V2 C11 B2 Pt1 -39.9(5)
B1 Pt1 B2 N2 -108.7(4)
P2 Pt1 B2 N2 77.4(4)
P1 Pt1 B2 N2 -98.6(8)
B1 Pt1 B2 C11 72.6(4)
P2 Pt1 B2 C11 -101.3(4)
P1 Pt1 B2 C11 82.7(9)
C17 P1 C21 C22 64.7(4)
C19 P1 C21 C22 169.9(4)
Pt1 P1 C21 C22 -61.9(4)
C27 P2 C25 C26 -75.8(4)
C23 P2 C25 C26 179.3(4)
Pt1 P2 C25 C26 52.5(4)
C25 P2 C27 C28 -56.8(5)
C23 P2 C27 C28 45.8(5)
Pt1 P2 C27 C28 173.1(4)
C17 P1 C19 C20 -74.3(4)
C21 P1 C19 C20 -179.4(4)
Pt1 P1 C19 C20 52.1(4)
C21 P1 C17 C18 52.1(5)
C19 P1 C17 C18 -49.3(5)
Pt1 P1 C17 C18 -178.3(4)
C25 P2 C23 C24 173.5(3)
C27 P2 C23 C24 67.6(4)
Pt1 P2 C23 C24 -58.8(3)
C5 B1 N1 C2 174.0(4)
Pt1 B1 N1 C2 -10.3(6)
C5 B1 N1 C1 -16.8(6)
Pt1 B1 N1 C1 158.9(3)
